data_2105919
loop_
_publ_author_name
'Allan, David R.'
'Bailey, Daniel'
'Bird, Nigel'
'Blake, Alexander J.'
'Champness, Neil R.'
'Huang, Deguang'
'Keane, Conal P.'
'McMaster, Jonathan'
'Prior, Timothy J.'
'Tidey, Jeremiah P.'
'Schr\"oder, Martin'

_publ_section_title
;
 High-pressure studies of palladium and platinum thioether macrocyclic
 dihalide complexes
;
_journal_coeditor_code XK5015
_journal_issue 3
_journal_name_full 'Acta Crystallographica Section B'
_journal_page_first 469
_journal_page_last 486
_journal_paper_doi 10.1107/S2052520614008786
_journal_volume 70
_journal_year 2014
_chemical_formula_moiety 'C6 H12 I2 Pd S3'
_chemical_formula_sum 'C6 H12 I2 Pd S3'
_chemical_formula_weight 540.54
_chemical_name_systematic
;
 ?
;
_space_group_IT_number 19
_symmetry_cell_setting orthorhombic
_symmetry_space_group_name_Hall 'P 2ac 2ab'
_symmetry_space_group_name_H-M 'P 21 21 21'
_atom_sites_solution_hydrogens geom
_atom_sites_solution_primary isomor
_atom_sites_solution_secondary difmap
_audit_creation_method SHELXL97
_cell_angle_alpha 90.00
_cell_angle_beta 90.00
_cell_angle_gamma 90.00
_cell_formula_units_Z 4
_cell_length_a 7.345(2)
_cell_length_b 12.087(11)
_cell_length_c 12.758(8)
_cell_measurement_pressure 1900000
_cell_measurement_reflns_used 1592
_cell_measurement_temperature 296(2)
_cell_measurement_theta_max 28.59
_cell_measurement_theta_min 2.25
_cell_volume 1132.6(13)
_computing_cell_refinement
;
CrysAlisPro, Oxford Diffraction Ltd.,
Version 1.171.34.40 (release 27-08-2010 CrysAlis171 .NET)
(compiled Aug 27 2010,11:50:40)
;
_computing_data_collection
;
CrysAlisPro, Oxford Diffraction Ltd.,
Version 1.171.34.40 (release 27-08-2010 CrysAlis171 .NET)
(compiled Aug 27 2010,11:50:40)
;
_computing_data_reduction
;
CrysAlisPro, Oxford Diffraction Ltd.,
Version 1.171.34.40 (release 27-08-2010 CrysAlis171 .NET)
(compiled Aug 27 2010,11:50:40)
;
_computing_molecular_graphics 'Bruker SHELXTL (Sheldrick, 2008)'
_computing_publication_material 'enCIFer (Allen et al., 2004);PLATON (Spek, 2003);SHELXTL (Sheldrick, 2008)'
_computing_structure_refinement 'SHELXL97 (Sheldrick, 2008)'
_diffrn_ambient_temperature 296(2)
_diffrn_detector_area_resol_mean 28.57
_diffrn_measured_fraction_theta_full 0.473
_diffrn_measured_fraction_theta_max 0.435
_diffrn_measurement_device_type 'CrystalLogic kappa goniometer; Rigaku Saturn 724+ CCD area detector'
_diffrn_measurement_method \w
_diffrn_radiation_monochromator 'silicon double crystal'
_diffrn_radiation_source 'Diamond Light Source Beamline I19'
_diffrn_radiation_type synchrotron
_diffrn_radiation_wavelength 0.6889
_diffrn_reflns_av_R_equivalents 0.071
_diffrn_reflns_av_sigmaI/netI 0.122
_diffrn_reflns_limit_h_max 10
_diffrn_reflns_limit_h_min -9
_diffrn_reflns_limit_k_max 12
_diffrn_reflns_limit_k_min -11
_diffrn_reflns_limit_l_max 12
_diffrn_reflns_limit_l_min -14
_diffrn_reflns_number 3351
_diffrn_reflns_theta_full 27.50
_diffrn_reflns_theta_max 28.59
_diffrn_reflns_theta_min 2.25
_exptl_absorpt_coefficient_mu 7.590
_exptl_absorpt_correction_T_max 1.000
_exptl_absorpt_correction_T_min 0.328
_exptl_absorpt_correction_type multi-scan
_exptl_absorpt_process_details
;
CrysAlisPro, Oxford Diffraction Ltd.,
Version 1.171.34.40 (release 27-08-2010 CrysAlis171 .NET)
(compiled Aug 27 2010,11:50:40)
Empirical absorption correction using spherical harmonics,
 implemented in SCALE3 ABSPACK scaling algorithm.
;
_exptl_crystal_colour red
_exptl_crystal_density_diffrn 3.170
_exptl_crystal_description needle
_exptl_crystal_F_000 992
_exptl_crystal_size_max 0.17
_exptl_crystal_size_mid 0.04
_exptl_crystal_size_min 0.02
_refine_diff_density_max 1.34
_refine_diff_density_min -1.40
_refine_ls_abs_structure_details 'Flack H D (1983), Acta Cryst. A39, 876-881'
_refine_ls_abs_structure_Flack 0.05(11)
_refine_ls_extinction_method none
_refine_ls_goodness_of_fit_ref 1.13
_refine_ls_hydrogen_treatment constr
_refine_ls_matrix_type full
_refine_ls_number_parameters 109
_refine_ls_number_reflns 1293
_refine_ls_number_restraints 93
_refine_ls_restrained_S_all 1.10
_refine_ls_R_factor_all 0.110
_refine_ls_R_factor_gt 0.0679
_refine_ls_shift/su_max 0.005
_refine_ls_shift/su_mean 0.001
_refine_ls_structure_factor_coef Fsqd
_refine_ls_weighting_details 'calc w=1/[\s^2^(Fo^2^)+(0.049P)^2^+0.277P] where P=(Fo^2^+2Fc^2^)/3'
_refine_ls_weighting_scheme calc
_refine_ls_wR_factor_gt 0.120
_refine_ls_wR_factor_ref 0.148
_reflns_number_gt 894
_reflns_number_total 1293
_reflns_threshold_expression >2sigma(I)
_cod_data_source_file xk5015sup1.cif
_cod_data_source_block cmpd_5_19.0_kbar
_cod_original_cell_volume 1132.7(13)
_cod_database_code 2105919
_cod_database_fobs_code 2105919

loop_
_symmetry_equiv_pos_as_xyz
'x, y, z'
'-x+1/2, -y, z+1/2'
'-x, y+1/2, -z+1/2'
'x+1/2, -y+1/2, -z'

loop_
_atom_site_type_symbol
_atom_site_label
_atom_site_fract_x
_atom_site_fract_y
_atom_site_fract_z
_atom_site_U_iso_or_equiv
_atom_site_adp_type
_atom_site_calc_flag
_atom_site_refinement_flags
_atom_site_occupancy
_atom_site_symmetry_multiplicity
Pd Pd1 0.9059(2) 0.1244(2) 0.60282(17) 0.0284(6) Uani d U 1 1
I I1 0.7423(2) 0.25074(17) 0.73856(15) 0.0400(5) Uani d U 1 1
I I2 1.1632(2) 0.07414(17) 0.73690(16) 0.0364(6) Uani d U 1 1
S S1 0.6917(8) -0.0923(7) 0.6047(6) 0.0329(14) Uani d U 1 1
S S4 0.6890(8) 0.1781(6) 0.4851(6) 0.0278(13) Uani d U 1 1
S S7 1.0490(8) 0.0282(7) 0.4704(6) 0.0289(13) Uani d U 1 1
C C2 0.539(3) -0.042(3) 0.505(2) 0.032(3) Uani d U 1 1
H H2A 0.5886 -0.0620 0.4369 0.038 Uiso calc R 1 1
H H2B 0.4234 -0.0794 0.5125 0.038 Uiso calc R 1 1
C C3 0.506(3) 0.080(3) 0.506(2) 0.031(3) Uani d U 1 1
H H3A 0.4514 0.0976 0.5731 0.037 Uiso calc R 1 1
H H3B 0.4142 0.0950 0.4530 0.037 Uiso calc R 1 1
C C5 0.781(3) 0.134(3) 0.357(2) 0.031(3) Uani d U 1 1
H H5A 0.6784 0.1237 0.3097 0.037 Uiso calc R 1 1
H H5B 0.8529 0.1945 0.3292 0.037 Uiso calc R 1 1
C C6 0.896(3) 0.030(2) 0.353(2) 0.029(3) Uani d U 1 1
H H6A 0.9683 0.0291 0.2895 0.035 Uiso calc R 1 1
H H6B 0.8184 -0.0349 0.3534 0.035 Uiso calc R 1 1
C C8 1.037(3) -0.113(3) 0.507(2) 0.032(3) Uani d U 1 1
H H8A 1.1019 -0.1547 0.4540 0.039 Uiso calc R 1 1
H H8C 1.1063 -0.1206 0.5716 0.039 Uiso calc R 1 1
C C9 0.858(3) -0.171(2) 0.525(2) 0.034(3) Uani d U 1 1
H H9C 0.8805 -0.2412 0.5584 0.041 Uiso calc R 1 1
H H9A 0.8031 -0.1860 0.4568 0.041 Uiso calc R 1 1

loop_
_atom_site_aniso_label
_atom_site_aniso_U_11
_atom_site_aniso_U_22
_atom_site_aniso_U_33
_atom_site_aniso_U_12
_atom_site_aniso_U_13
_atom_site_aniso_U_23
Pd1 0.0287(8) 0.037(2) 0.0197(17) 0.0042(10) -0.0055(9) -0.0014(8)
I1 0.0552(10) 0.0416(19) 0.0233(16) 0.0064(10) -0.0001(9) -0.0034(8)
I2 0.0341(8) 0.051(2) 0.0243(17) 0.0010(9) -0.0072(9) 0.0047(8)
S1 0.039(3) 0.037(3) 0.023(5) -0.001(2) 0.001(2) 0.003(2)
S4 0.028(2) 0.034(4) 0.021(3) 0.007(2) -0.001(2) 0.001(2)
S7 0.025(2) 0.038(5) 0.023(3) 0.005(2) -0.002(2) 0.002(2)
C2 0.032(5) 0.039(5) 0.025(7) -0.001(4) -0.001(5) -0.005(5)
C3 0.028(4) 0.040(6) 0.024(7) 0.003(4) -0.004(4) -0.005(5)
C5 0.035(6) 0.039(8) 0.019(3) 0.009(5) -0.003(4) 0.002(5)
C6 0.027(6) 0.039(8) 0.021(4) 0.006(5) -0.002(4) -0.002(4)
C8 0.036(5) 0.036(4) 0.025(7) 0.004(5) -0.003(5) -0.001(4)
C9 0.041(5) 0.035(4) 0.027(8) 0.002(4) -0.002(5) 0.002(5)

loop_
_atom_type_symbol
_atom_type_description
_atom_type_scat_dispersion_real
_atom_type_scat_dispersion_imag
_atom_type_scat_source
C C 0.0033 0.0016 'International Tables Vol C Tables 4.2.6.8 and 6.1.1.4'
H H 0.0000 0.0000 'International Tables Vol C Tables 4.2.6.8 and 6.1.1.4'
S S 0.1246 0.1234 'International Tables Vol C Tables 4.2.6.8 and 6.1.1.4'
Pd Pd -0.9988 1.0072 'International Tables Vol C Tables 4.2.6.8 and 6.1.1.4'
I I -0.4742 1.8119 'International Tables Vol C Tables 4.2.6.8 and 6.1.1.4'

loop_
_geom_angle_atom_site_label_1
_geom_angle_atom_site_label_2
_geom_angle_atom_site_label_3
_geom_angle_site_symmetry_3
_geom_angle
S4 Pd1 S7 . 88.8(2)
S4 Pd1 I1 . 87.06(19)
S7 Pd1 I1 . 173.9(2)
S4 Pd1 I2 . 176.7(2)
S7 Pd1 I2 . 91.88(18)
I1 Pd1 I2 . 91.98(10)
S4 Pd1 S1 . 83.7(2)
S7 Pd1 S1 . 78.9(2)
I1 Pd1 S1 . 105.07(16)
I2 Pd1 S1 . 99.65(16)
S4 Pd1 S4 4_556 90.58(13)
S7 Pd1 S4 4_556 80.3(2)
I1 Pd1 S4 4_556 95.21(16)
I2 Pd1 S4 4_556 86.35(14)
S1 Pd1 S4 4_556 158.55(19)
Pd1 I1 I2 3_756 123.22(9)
C2 S1 C9 . 101.0(13)
C2 S1 Pd1 . 91.4(9)
C9 S1 Pd1 . 95.5(9)
C3 S4 C5 . 102.2(13)
C3 S4 Pd1 . 103.6(9)
C5 S4 Pd1 . 104.3(8)
C8 S7 C6 . 101.2(12)
C8 S7 Pd1 . 105.6(9)
C6 S7 Pd1 . 107.8(8)
C3 C2 S1 . 115.4(18)
C3 C2 H2A . 108.4
S1 C2 H2A . 108.4
C3 C2 H2B . 108.4
S1 C2 H2B . 108.4
H2A C2 H2B . 107.5
C2 C3 S4 . 121.4(17)
C2 C3 H3A . 107.0
S4 C3 H3A . 107.0
C2 C3 H3B . 107.0
S4 C3 H3B . 107.0
H3A C3 H3B . 106.7
C6 C5 S4 . 118.0(18)
C6 C5 H5A . 107.8
S4 C5 H5A . 107.8
C6 C5 H5B . 107.8
S4 C5 H5B . 107.8
H5A C5 H5B . 107.1
C5 C6 S7 . 108.7(18)
C5 C6 H6A . 109.9
S7 C6 H6A . 109.9
C5 C6 H6B . 109.9
S7 C6 H6B . 109.9
H6A C6 H6B . 108.3
C9 C8 S7 . 121.8(19)
C9 C8 H8A . 106.9
S7 C8 H8A . 106.9
C9 C8 H8C . 106.9
S7 C8 H8C . 106.9
H8A C8 H8C . 106.7
C8 C9 S1 . 115(2)
C8 C9 H9C . 108.6
S1 C9 H9C . 108.6
C8 C9 H9A . 108.6
S1 C9 H9A . 108.6
H9C C9 H9A . 107.5

loop_
_geom_bond_atom_site_label_1
_geom_bond_atom_site_label_2
_geom_bond_site_symmetry_2
_geom_bond_distance
Pd1 S4 . 2.284(7)
Pd1 S7 . 2.305(8)
Pd1 I1 . 2.603(3)
Pd1 I2 . 2.620(3)
Pd1 S1 . 3.055(8)
Pd1 S4 4_556 3.359(7)
I1 I2 3_756 3.983(4)
S1 C2 . 1.80(3)
S1 C9 . 1.85(3)
S4 C3 . 1.81(3)
S4 C5 . 1.85(2)
S7 C8 . 1.77(3)
S7 C6 . 1.87(2)
C2 C3 . 1.49(4)
C2 H2A . 0.9700
C2 H2B . 0.9700
C3 H3A . 0.9700
C3 H3B . 0.9700
C5 C6 . 1.52(3)
C5 H5A . 0.9700
C5 H5B . 0.9700
C6 H6A . 0.9700
C6 H6B . 0.9700
C8 C9 . 1.51(4)
C8 H8A . 0.9700
C8 H8C . 0.9700
C9 H9C . 0.9700
C9 H9A . 0.9700
